data_4320555
loop_
_publ_author_name
'Marta Feliz'
'Juan M. Garriga'
'Rosa Llusar'
'Santiago Uriel'
'Mark G. Humphrey'
'Nigel T. Lucas'
'Marek Samoc'
'Barry Luther-Davies'

_publ_contact_author
;
Dr. Rosa Llusar
Departament de Ci\'encies Experimentals, 
Universitat Jaume I 
Campus de Riu Sec
Box 224, Castell\'o, 
Spain
;
_publ_contact_author_email llusar@exp.uji.es
_publ_contact_author_fax '+34 964 728066'
_publ_contact_author_phone '+34 964 728086'
_publ_section_title
;
 Synthesis, Structure, and Optical-Limiting Properties of Heterobimetallic
 [M3CuS4] Cuboidal Clusters (M = Mo or W) with Terminal Phosphine Ligands
;
_journal_name_full 'Inorganic Chemistry'
_journal_page_first 6132
_journal_page_last 6138
_journal_paper_doi 10.1021/ic010098y
_journal_volume 40
_journal_year 2001
_chemical_formula_sum 'C25 H48 Br4 Cu F6 P7 S4 W3'
_chemical_formula_weight 1742.39
_chemical_name_systematic
;
 ?
;
_space_group_IT_number 14
_symmetry_cell_setting monoclinic
_symmetry_space_group_name_Hall '-P 2yn'
_symmetry_space_group_name_H-M 'P 1 21/n 1'
_atom_sites_solution_hydrogens geom
_atom_sites_solution_primary direct
_atom_sites_solution_secondary difmap
_audit_creation_method SHELXL-97
_cell_angle_alpha 90.00
_cell_angle_beta 90.3590(10)
_cell_angle_gamma 90.00
_cell_formula_units_Z 4
_cell_length_a 12.7906(6)
_cell_length_b 23.5941(11)
_cell_length_c 16.3734(7)
_cell_measurement_temperature 293(2)
_cell_volume 4941.1(4)
_computing_cell_refinement 'Bruker SMART'
_computing_data_collection 'Bruker SMART'
_computing_data_reduction 'Bruker SHELXTL'
_computing_molecular_graphics 'Bruker SHELXTL'
_computing_publication_material 'Bruker SHELXTL'
_computing_structure_refinement 'SHELXL-97 (Sheldrick, 1997)'
_computing_structure_solution 'SHELXS-97 (Sheldrick, 1990)'
_diffrn_ambient_temperature 293(2)
_diffrn_measured_fraction_theta_full 1.000
_diffrn_measured_fraction_theta_max 1.000
_diffrn_measurement_device_type 'CCD area detector'
_diffrn_measurement_method 'phi and omega scans'
_diffrn_radiation_monochromator graphite
_diffrn_radiation_source 'fine-focus sealed tube'
_diffrn_radiation_type MoK\a
_diffrn_radiation_wavelength 0.71073
_diffrn_reflns_av_R_equivalents 0.0623
_diffrn_reflns_av_sigmaI/netI 0.0596
_diffrn_reflns_limit_h_max 13
_diffrn_reflns_limit_h_min -14
_diffrn_reflns_limit_k_max 26
_diffrn_reflns_limit_k_min -23
_diffrn_reflns_limit_l_max 18
_diffrn_reflns_limit_l_min -18
_diffrn_reflns_number 23918
_diffrn_reflns_theta_full 23.25
_diffrn_reflns_theta_max 23.25
_diffrn_reflns_theta_min 1.51
_exptl_absorpt_coefficient_mu 11.059
_exptl_absorpt_correction_type 'Bruker SADABS'
_exptl_crystal_colour 'Dark Blue'
_exptl_crystal_density_diffrn 2.342
_exptl_crystal_density_method 'not measured'
_exptl_crystal_description prism
_exptl_crystal_F_000 3248
_exptl_crystal_size_max 0.041
_exptl_crystal_size_mid 0.022
_exptl_crystal_size_min 0.011
_refine_diff_density_max 1.089
_refine_diff_density_min -1.372
_refine_diff_density_rms 0.196
_refine_ls_extinction_method none
_refine_ls_goodness_of_fit_ref 1.054
_refine_ls_hydrogen_treatment mixed
_refine_ls_matrix_type full
_refine_ls_number_parameters 416
_refine_ls_number_reflns 7079
_refine_ls_number_restraints 0
_refine_ls_restrained_S_all 1.054
_refine_ls_R_factor_all 0.0784
_refine_ls_R_factor_gt 0.0459
_refine_ls_shift/su_max 0.048
_refine_ls_shift/su_mean 0.001
_refine_ls_structure_factor_coef Fsqd
_refine_ls_weighting_details 'calc w=1/[\s^2^(Fo^2^)+(0.0468P)^2^+49.0745P] where P=(Fo^2^+2Fc^2^)/3'
_refine_ls_weighting_scheme calc
_refine_ls_wR_factor_gt 0.1053
_refine_ls_wR_factor_ref 0.1159
_reflns_number_gt 4966
_reflns_number_total 7079
_reflns_threshold_expression >2sigma(I)
_cod_data_source_file ic010098y_3.cif
_cod_data_source_block '[W3CuS4Br4(dmpe)3]PF6'
_cod_depositor_comments
;
The following automatic conversions were performed:

'_symmetry_cell_setting' value 'Monoclinic' changed to 'monoclinic'
according to the built-in table from CIF Core dictionary named
'cif_core.dic' version 2.4.1 from 2010-06-29.

Automatic conversion script
Id: cif_fix_values 1646 2011-03-28 12:23:43Z adriana 
;
_cod_database_code 4320555

loop_
_symmetry_equiv_pos_as_xyz
'x, y, z'
'-x+1/2, y+1/2, -z+1/2'
'-x, -y, -z'
'x-1/2, -y-1/2, z-1/2'

loop_
_atom_site_label
_atom_site_type_symbol
_atom_site_fract_x
_atom_site_fract_y
_atom_site_fract_z
_atom_site_U_iso_or_equiv
_atom_site_adp_type
_atom_site_occupancy
_atom_site_symmetry_multiplicity
_atom_site_calc_flag
_atom_site_refinement_flags
_atom_site_disorder_assembly
_atom_site_disorder_group
W1 W 0.33246(4) 0.04435(3) 0.72095(3) 0.03281(17) Uani 1 1 d . . .
W2 W 0.12820(4) 0.00873(3) 0.74641(3) 0.03446(17) Uani 1 1 d . . .
W3 W 0.29432(4) -0.06181(3) 0.78829(3) 0.03321(17) Uani 1 1 d . . .
Cu1 Cu 0.25631(16) 0.03712(9) 0.88631(11) 0.0503(5) Uani 1 1 d . . .
S1 S 0.2487(3) -0.03241(17) 0.6549(2) 0.0361(9) Uani 1 1 d . . .
S2 S 0.4141(3) 0.00432(17) 0.8372(2) 0.0386(9) Uani 1 1 d . . .
S3 S 0.1474(3) -0.04037(17) 0.8693(2) 0.0398(9) Uani 1 1 d . . .
S4 S 0.2009(3) 0.09786(17) 0.7821(2) 0.0414(9) Uani 1 1 d . . .
Br1 Br 0.48502(13) 0.01737(9) 0.62170(11) 0.0628(5) Uani 1 1 d . . .
Br2 Br 0.04204(15) 0.04518(10) 0.61097(12) 0.0717(6) Uani 1 1 d . . .
Br3 Br 0.21763(15) -0.15951(8) 0.73732(12) 0.0661(5) Uani 1 1 d . . .
Br4 Br 0.26696(17) 0.07151(9) 1.01775(10) 0.0740(6) Uani 1 1 d . . .
P1 P 0.4528(3) 0.1274(2) 0.7524(3) 0.0479(11) Uani 1 1 d . . .
P2 P 0.3049(3) 0.11029(19) 0.5958(2) 0.0476(11) Uani 1 1 d . . .
P3 P -0.0370(3) 0.0519(2) 0.8052(3) 0.0592(13) Uani 1 1 d . . .
P4 P -0.0134(3) -0.0666(2) 0.7123(3) 0.0535(12) Uani 1 1 d . . .
P5 P 0.3417(4) -0.1219(2) 0.9116(3) 0.0538(12) Uani 1 1 d . . .
P6 P 0.4578(3) -0.1174(2) 0.7390(3) 0.0531(12) Uani 1 1 d . . .
C1 C 0.5904(11) 0.1084(9) 0.7601(12) 0.073(6) Uani 1 1 d . . .
H1A H 0.5995 0.0802 0.8018 0.110 Uiso 1 1 calc R . .
H1B H 0.6306 0.1414 0.7739 0.110 Uiso 1 1 calc R . .
H1C H 0.6136 0.0936 0.7087 0.110 Uiso 1 1 calc R . .
C2 C 0.4277(14) 0.1669(8) 0.8454(11) 0.073(6) Uani 1 1 d . . .
H2A H 0.4291 0.1415 0.8912 0.110 Uiso 1 1 calc R . .
H2B H 0.3603 0.1846 0.8416 0.110 Uiso 1 1 calc R . .
H2C H 0.4805 0.1954 0.8525 0.110 Uiso 1 1 calc R . .
C3 C 0.4481(15) 0.1802(8) 0.6726(10) 0.068(5) Uani 1 1 d . . .
H3A H 0.3958 0.2083 0.6862 0.082 Uiso 1 1 calc R . .
H3B H 0.5153 0.1992 0.6699 0.082 Uiso 1 1 calc R . .
C4 C 0.4226(14) 0.1552(7) 0.5902(10) 0.064(5) Uani 1 1 d . . .
H4A H 0.4812 0.1327 0.5714 0.076 Uiso 1 1 calc R . .
H4B H 0.4109 0.1855 0.5511 0.076 Uiso 1 1 calc R . .
C5 C 0.1980(14) 0.1626(8) 0.6022(12) 0.074(6) Uani 1 1 d . . .
H5A H 0.2015 0.1817 0.6540 0.111 Uiso 1 1 calc R . .
H5B H 0.1320 0.1436 0.5971 0.111 Uiso 1 1 calc R . .
H5C H 0.2049 0.1898 0.5590 0.111 Uiso 1 1 calc R . .
C6 C 0.2886(14) 0.0778(8) 0.4957(9) 0.061(5) Uani 1 1 d . . .
H6A H 0.3424 0.0500 0.4877 0.091 Uiso 1 1 calc R . .
H6B H 0.2935 0.1064 0.4542 0.091 Uiso 1 1 calc R . .
H6C H 0.2214 0.0598 0.4925 0.091 Uiso 1 1 calc R . .
C7 C -0.0691(17) 0.1214(9) 0.7657(15) 0.102(8) Uani 1 1 d . . .
H7A H -0.0695 0.1203 0.7071 0.153 Uiso 1 1 calc R . .
H7B H -0.0179 0.1483 0.7843 0.153 Uiso 1 1 calc R . .
H7C H -0.1370 0.1324 0.7848 0.153 Uiso 1 1 calc R . .
C8 C -0.038(2) 0.0599(10) 0.9158(12) 0.106(9) Uani 1 1 d . . .
H8A H -0.0209 0.0243 0.9410 0.160 Uiso 1 1 calc R . .
H8B H -0.1063 0.0717 0.9330 0.160 Uiso 1 1 calc R . .
H8C H 0.0125 0.0879 0.9318 0.160 Uiso 1 1 calc R . .
C9 C -0.1534(12) 0.0075(10) 0.7825(13) 0.084(7) Uani 1 1 d . . .
H9A H -0.1680 -0.0162 0.8295 0.101 Uiso 1 1 calc R . .
H9B H -0.2133 0.0320 0.7737 0.101 Uiso 1 1 calc R . .
C10 C -0.1393(12) -0.0301(9) 0.7079(12) 0.075(6) Uani 1 1 d . . .
H10A H -0.1431 -0.0072 0.6588 0.091 Uiso 1 1 calc R . .
H10B H -0.1953 -0.0578 0.7056 0.091 Uiso 1 1 calc R . .
C11 C -0.0049(15) -0.1039(9) 0.6148(10) 0.078(6) Uani 1 1 d . . .
H11A H 0.0071 -0.0771 0.5718 0.117 Uiso 1 1 calc R . .
H11B H -0.0692 -0.1238 0.6044 0.117 Uiso 1 1 calc R . .
H11C H 0.0518 -0.1305 0.6169 0.117 Uiso 1 1 calc R . .
C12 C -0.0378(15) -0.1206(9) 0.7885(11) 0.080(6) Uani 1 1 d . . .
H12A H 0.0246 -0.1425 0.7972 0.120 Uiso 1 1 calc R . .
H12B H -0.0930 -0.1451 0.7699 0.120 Uiso 1 1 calc R . .
H12C H -0.0578 -0.1029 0.8388 0.120 Uiso 1 1 calc R . .
C13 C 0.2383(16) -0.1702(7) 0.9414(11) 0.071(6) Uani 1 1 d . . .
H13A H 0.2176 -0.1927 0.8952 0.106 Uiso 1 1 calc R . .
H13B H 0.1794 -0.1489 0.9604 0.106 Uiso 1 1 calc R . .
H13C H 0.2631 -0.1946 0.9842 0.106 Uiso 1 1 calc R . .
C14 C 0.3729(16) -0.0833(8) 1.0038(10) 0.076(6) Uani 1 1 d . . .
H14A H 0.4273 -0.0564 0.9928 0.114 Uiso 1 1 calc R . .
H14B H 0.3961 -0.1094 1.0451 0.114 Uiso 1 1 calc R . .
H14C H 0.3117 -0.0637 1.0224 0.114 Uiso 1 1 calc R . .
C15 C 0.4611(15) -0.1654(8) 0.8911(12) 0.075(6) Uani 1 1 d . . .
H15A H 0.5227 -0.1439 0.9067 0.090 Uiso 1 1 calc R . .
H15B H 0.4592 -0.1994 0.9244 0.090 Uiso 1 1 calc R . .
C16 C 0.4695(14) -0.1821(8) 0.8025(11) 0.070(5) Uani 1 1 d . . .
H16A H 0.4143 -0.2086 0.7884 0.083 Uiso 1 1 calc R . .
H16B H 0.5362 -0.2003 0.7928 0.083 Uiso 1 1 calc R . .
C17 C 0.5846(11) -0.0855(8) 0.7583(12) 0.069(6) Uani 1 1 d . . .
H17A H 0.5878 -0.0721 0.8136 0.104 Uiso 1 1 calc R . .
H17B H 0.5947 -0.0542 0.7216 0.104 Uiso 1 1 calc R . .
H17C H 0.6385 -0.1132 0.7499 0.104 Uiso 1 1 calc R . .
C18 C 0.4600(14) -0.1405(9) 0.6349(11) 0.076(6) Uani 1 1 d . . .
H18A H 0.3947 -0.1583 0.6214 0.114 Uiso 1 1 calc R . .
H18B H 0.5161 -0.1670 0.6276 0.114 Uiso 1 1 calc R . .
H18C H 0.4705 -0.1084 0.5998 0.114 Uiso 1 1 calc R . .
P10 P 0.2385(4) 0.23810(19) 1.3435(3) 0.0543(12) Uani 1 1 d . . .
F1 F 0.1507(11) 0.2322(6) 1.4097(9) 0.127(5) Uani 1 1 d . . .
F2 F 0.3186(11) 0.2296(5) 1.4150(8) 0.114(5) Uani 1 1 d . . .
F3 F 0.2401(9) 0.3042(4) 1.3618(6) 0.078(3) Uani 1 1 d . . .
F4 F 0.3258(13) 0.2444(6) 1.2816(10) 0.148(7) Uani 1 1 d . . .
F5 F 0.1498(12) 0.2467(6) 1.2788(8) 0.126(5) Uani 1 1 d . . .
F6 F 0.2356(9) 0.1719(5) 1.3271(8) 0.097(4) Uani 1 1 d . . .
C20 C 0.547(2) 0.2925(12) 0.5202(17) 0.115(9) Uiso 1 1 d . . .
C21 C 0.7413(19) 0.1116(12) 0.5562(14) 0.096(7) Uiso 1 1 d . . .
C22 C 0.893(3) 0.1988(16) 0.545(2) 0.169(13) Uiso 1 1 d . . .
C23 C 0.706(4) 0.212(2) 0.531(3) 0.23(2) Uiso 1 1 d . . .
C24 C 0.641(4) 0.278(2) 0.535(3) 0.26(2) Uiso 1 1 d . . .
C25 C 0.763(4) 0.160(2) 0.557(3) 0.22(2) Uiso 1 1 d . . .
C26 C 0.670(3) 0.2724(18) 0.411(3) 0.208(17) Uiso 1 1 d . . .

loop_
_atom_site_aniso_label
_atom_site_aniso_U_11
_atom_site_aniso_U_22
_atom_site_aniso_U_33
_atom_site_aniso_U_23
_atom_site_aniso_U_13
_atom_site_aniso_U_12
W1 0.0266(3) 0.0441(4) 0.0278(3) 0.0021(3) 0.0022(2) -0.0018(3)
W2 0.0233(3) 0.0493(4) 0.0307(3) 0.0058(3) 0.0023(2) 0.0029(3)
W3 0.0294(3) 0.0413(4) 0.0290(3) 0.0007(3) 0.0007(2) 0.0037(3)
Cu1 0.0566(12) 0.0618(14) 0.0326(10) -0.0044(9) 0.0029(9) 0.0023(10)
S1 0.034(2) 0.047(2) 0.0272(18) -0.0005(16) 0.0011(16) -0.0051(17)
S2 0.0318(19) 0.050(3) 0.0341(19) 0.0008(18) -0.0034(16) 0.0015(18)
S3 0.036(2) 0.055(3) 0.0277(18) 0.0079(18) 0.0067(16) 0.0031(18)
S4 0.043(2) 0.045(3) 0.037(2) 0.0059(18) 0.0061(18) 0.0057(18)
Br1 0.0465(10) 0.0868(15) 0.0554(10) -0.0037(10) 0.0145(8) -0.0018(9)
Br2 0.0571(11) 0.0940(16) 0.0640(12) 0.0207(11) -0.0084(9) 0.0005(10)
Br3 0.0667(12) 0.0618(13) 0.0697(12) -0.0035(9) -0.0006(10) -0.0061(9)
Br4 0.0991(15) 0.0839(15) 0.0389(10) -0.0143(9) 0.0024(10) -0.0013(12)
P1 0.038(2) 0.060(3) 0.045(2) -0.003(2) -0.0024(19) -0.014(2)
P2 0.052(3) 0.054(3) 0.038(2) 0.010(2) 0.0012(19) -0.006(2)
P3 0.039(2) 0.084(4) 0.055(3) 0.004(3) 0.011(2) 0.018(2)
P4 0.033(2) 0.076(4) 0.051(3) 0.011(2) -0.005(2) -0.014(2)
P5 0.062(3) 0.056(3) 0.043(2) 0.009(2) -0.006(2) 0.010(2)
P6 0.038(2) 0.067(3) 0.054(3) -0.010(2) 0.001(2) 0.014(2)
C1 0.025(8) 0.102(17) 0.093(14) -0.015(12) 0.002(9) -0.028(10)
C2 0.063(12) 0.081(15) 0.075(13) -0.023(11) -0.012(10) -0.005(11)
C3 0.067(12) 0.073(14) 0.066(12) 0.009(10) 0.010(10) -0.022(10)
C4 0.081(13) 0.057(12) 0.052(11) 0.026(9) 0.007(10) -0.029(10)
C5 0.076(13) 0.069(15) 0.077(13) 0.020(11) -0.019(11) -0.004(11)
C6 0.067(12) 0.076(14) 0.039(9) 0.022(9) 0.008(8) -0.016(10)
C7 0.086(16) 0.081(17) 0.14(2) 0.006(15) 0.012(15) 0.053(13)
C8 0.15(2) 0.10(2) 0.066(14) -0.016(12) 0.040(14) 0.052(16)
C9 0.020(8) 0.12(2) 0.108(17) 0.015(15) 0.007(10) 0.004(10)
C10 0.029(9) 0.115(18) 0.082(14) 0.006(13) 0.000(9) -0.012(10)
C11 0.085(14) 0.098(17) 0.050(11) -0.004(11) -0.005(10) -0.040(12)
C12 0.072(13) 0.086(16) 0.081(14) -0.002(12) -0.001(11) -0.044(12)
C13 0.111(16) 0.039(11) 0.063(12) 0.021(9) 0.003(11) 0.008(10)
C14 0.097(15) 0.083(15) 0.048(11) 0.016(10) -0.024(10) -0.005(12)
C15 0.074(13) 0.063(14) 0.088(15) 0.014(11) -0.008(12) 0.026(11)
C16 0.058(12) 0.069(14) 0.082(14) -0.004(11) 0.004(10) 0.033(10)
C17 0.029(9) 0.081(15) 0.098(15) -0.017(11) -0.008(9) 0.022(9)
C18 0.062(12) 0.097(17) 0.069(13) -0.025(11) 0.022(10) 0.008(11)
P10 0.056(3) 0.044(3) 0.063(3) -0.002(2) 0.000(2) 0.011(2)
F1 0.113(11) 0.128(13) 0.142(13) 0.000(10) 0.047(10) 0.001(9)
F2 0.125(11) 0.087(10) 0.131(11) -0.016(8) -0.057(9) 0.026(8)
F3 0.114(9) 0.039(6) 0.082(7) 0.006(5) -0.005(6) 0.010(6)
F4 0.155(13) 0.119(12) 0.171(14) -0.021(10) 0.115(12) -0.009(10)
F5 0.164(13) 0.090(10) 0.123(11) -0.032(8) -0.083(10) 0.045(9)
F6 0.090(8) 0.049(7) 0.150(11) -0.020(7) -0.027(8) 0.012(6)

loop_
_atom_type_symbol
_atom_type_description
_atom_type_scat_dispersion_real
_atom_type_scat_dispersion_imag
_atom_type_scat_source
C C 0.0033 0.0016 'International Tables Vol C Tables 4.2.6.8 and 6.1.1.4'
H H 0.0000 0.0000 'International Tables Vol C Tables 4.2.6.8 and 6.1.1.4'
F F 0.0171 0.0103 'International Tables Vol C Tables 4.2.6.8 and 6.1.1.4'
P P 0.1023 0.0942 'International Tables Vol C Tables 4.2.6.8 and 6.1.1.4'
S S 0.1246 0.1234 'International Tables Vol C Tables 4.2.6.8 and 6.1.1.4'
Cu Cu 0.3201 1.2651 'International Tables Vol C Tables 4.2.6.8 and 6.1.1.4'
Br Br -0.2901 2.4595 'International Tables Vol C Tables 4.2.6.8 and 6.1.1.4'
W W -0.8490 6.8722 'International Tables Vol C Tables 4.2.6.8 and 6.1.1.4'

loop_
_geom_angle_atom_site_label_1
_geom_angle_atom_site_label_2
_geom_angle_atom_site_label_3
_geom_angle
_geom_angle_site_symmetry_1
_geom_angle_site_symmetry_3
_geom_angle_publ_flag
S4 W1 S2 100.78(13) . . ?
S4 W1 S1 106.55(13) . . ?
S2 W1 S1 105.01(13) . . ?
S4 W1 P1 86.18(14) . . ?
S2 W1 P1 83.15(14) . . ?
S1 W1 P1 162.88(13) . . ?
S4 W1 P2 85.40(13) . . ?
S2 W1 P2 158.92(13) . . ?
S1 W1 P2 92.25(13) . . ?
P1 W1 P2 77.12(14) . . ?
S4 W1 Br1 159.57(11) . . ?
S2 W1 Br1 94.32(10) . . ?
S1 W1 Br1 82.38(9) . . ?
P1 W1 Br1 82.01(11) . . ?
P2 W1 Br1 75.77(11) . . ?
S4 W1 W2 54.42(10) . . ?
S2 W1 W2 99.76(9) . . ?
S1 W1 W2 54.05(9) . . ?
P1 W1 W2 140.47(10) . . ?
P2 W1 W2 100.18(10) . . ?
Br1 W1 W2 136.28(5) . . ?
S4 W1 W3 100.86(10) . . ?
S2 W1 W3 53.00(10) . . ?
S1 W1 W3 53.91(9) . . ?
P1 W1 W3 136.15(10) . . ?
P2 W1 W3 146.07(10) . . ?
Br1 W1 W3 99.20(5) . . ?
W2 W1 W3 60.04(2) . . ?
S4 W1 Cu1 51.81(10) . . ?
S2 W1 Cu1 51.03(9) . . ?
S1 W1 Cu1 103.25(9) . . ?
P1 W1 Cu1 93.59(10) . . ?
P2 W1 Cu1 136.95(11) . . ?
Br1 W1 Cu1 145.31(6) . . ?
W2 W1 Cu1 61.22(4) . . ?
W3 W1 Cu1 60.93(5) . . ?
S3 W2 S1 106.07(13) . . ?
S3 W2 S4 100.90(14) . . ?
S1 W2 S4 105.30(13) . . ?
S3 W2 P3 87.45(14) . . ?
S1 W2 P3 162.13(14) . . ?
S4 W2 P3 82.92(15) . . ?
S3 W2 P4 85.14(14) . . ?
S1 W2 P4 92.25(14) . . ?
S4 W2 P4 158.80(14) . . ?
P3 W2 P4 77.02(16) . . ?
S3 W2 Br2 159.36(11) . . ?
S1 W2 Br2 82.57(10) . . ?
S4 W2 Br2 94.57(10) . . ?
P3 W2 Br2 80.95(12) . . ?
P4 W2 Br2 75.69(11) . . ?
S3 W2 W1 100.69(9) . . ?
S1 W2 W1 53.97(9) . . ?
S4 W2 W1 53.20(9) . . ?
P3 W2 W1 136.10(13) . . ?
P4 W2 W1 146.12(11) . . ?
Br2 W2 W1 99.50(5) . . ?
S3 W2 W3 54.14(9) . . ?
S1 W2 W3 53.88(9) . . ?
S4 W2 W3 99.92(9) . . ?
P3 W2 W3 141.47(11) . . ?
P4 W2 W3 100.04(11) . . ?
Br2 W2 W3 136.29(5) . . ?
W1 W2 W3 60.03(2) . . ?
S3 W2 Cu1 51.31(11) . . ?
S1 W2 Cu1 103.23(9) . . ?
S4 W2 Cu1 51.61(10) . . ?
P3 W2 Cu1 94.32(12) . . ?
P4 W2 Cu1 136.18(11) . . ?
Br2 W2 Cu1 146.15(7) . . ?
W1 W2 Cu1 61.27(4) . . ?
W3 W2 Cu1 60.94(4) . . ?
S2 W3 S1 106.24(13) . . ?
S2 W3 S3 100.82(13) . . ?
S1 W3 S3 105.29(12) . . ?
S2 W3 P5 86.99(14) . . ?
S1 W3 P5 163.03(15) . . ?
S3 W3 P5 81.95(14) . . ?
S2 W3 P6 85.20(14) . . ?
S1 W3 P6 93.17(13) . . ?
S3 W3 P6 157.87(15) . . ?
P5 W3 P6 77.09(15) . . ?
S2 W3 Br3 159.71(10) . . ?
S1 W3 Br3 82.82(10) . . ?
S3 W3 Br3 93.97(11) . . ?
P5 W3 Br3 81.37(12) . . ?
P6 W3 Br3 76.06(12) . . ?
S2 W3 W1 54.22(9) . . ?
S1 W3 W1 53.96(9) . . ?
S3 W3 W1 99.90(10) . . ?
P5 W3 W1 141.00(12) . . ?
P6 W3 W1 100.83(12) . . ?
Br3 W3 W1 136.66(5) . . ?
S2 W3 W2 100.60(10) . . ?
S1 W3 W2 54.01(9) . . ?
S3 W3 W2 53.20(9) . . ?
P5 W3 W2 135.14(11) . . ?
P6 W3 W2 147.09(10) . . ?
Br3 W3 W2 99.38(5) . . ?
W1 W3 W2 59.93(2) . . ?
S2 W3 Cu1 51.43(10) . . ?
S1 W3 Cu1 103.66(10) . . ?
S3 W3 Cu1 51.31(11) . . ?
P5 W3 Cu1 92.86(12) . . ?
P6 W3 Cu1 136.20(11) . . ?
Br3 W3 Cu1 145.26(6) . . ?
W1 W3 Cu1 61.37(4) . . ?
W2 W3 Cu1 61.34(4) . . ?
Br4 Cu1 S2 113.37(13) . . ?
Br4 Cu1 S3 115.02(13) . . ?
S2 Cu1 S3 102.69(16) . . ?
Br4 Cu1 S4 118.86(14) . . ?
S2 Cu1 S4 102.29(14) . . ?
S3 Cu1 S4 102.54(15) . . ?
Br4 Cu1 W3 142.95(10) . . ?
S2 Cu1 W3 51.88(10) . . ?
S3 Cu1 W3 52.79(10) . . ?
S4 Cu1 W3 98.15(11) . . ?
Br4 Cu1 W2 148.55(10) . . ?
S2 Cu1 W2 97.97(11) . . ?
S3 Cu1 W2 51.90(9) . . ?
S4 Cu1 W2 52.72(11) . . ?
W3 Cu1 W2 57.72(4) . . ?
Br4 Cu1 W1 146.81(11) . . ?
S2 Cu1 W1 52.63(9) . . ?
S3 Cu1 W1 98.05(10) . . ?
S4 Cu1 W1 51.77(10) . . ?
W3 Cu1 W1 57.69(4) . . ?
W2 Cu1 W1 57.51(4) . . ?
W3 S1 W1 72.14(10) . . ?
W3 S1 W2 72.11(10) . . ?
W1 S1 W2 71.99(11) . . ?
Cu1 S2 W3 76.69(12) . . ?
Cu1 S2 W1 76.35(12) . . ?
W3 S2 W1 72.78(10) . . ?
Cu1 S3 W2 76.80(13) . . ?
Cu1 S3 W3 75.90(12) . . ?
W2 S3 W3 72.66(10) . . ?
W1 S4 Cu1 76.42(13) . . ?
W1 S4 W2 72.39(12) . . ?
Cu1 S4 W2 75.67(13) . . ?
C3 P1 C2 104.3(9) . . ?
C3 P1 C1 104.3(9) . . ?
C2 P1 C1 104.1(9) . . ?
C3 P1 W1 111.6(6) . . ?
C2 P1 W1 117.1(6) . . ?
C1 P1 W1 114.1(7) . . ?
C6 P2 C4 106.6(8) . . ?
C6 P2 C5 104.6(9) . . ?
C4 P2 C5 102.9(9) . . ?
C6 P2 W1 118.2(6) . . ?
C4 P2 W1 106.1(6) . . ?
C5 P2 W1 116.9(6) . . ?
C7 P3 C8 105.0(10) . . ?
C7 P3 C9 105.1(10) . . ?
C8 P3 C9 104.3(11) . . ?
C7 P3 W2 114.6(7) . . ?
C8 P3 W2 115.5(8) . . ?
C9 P3 W2 111.4(7) . . ?
C12 P4 C10 101.7(9) . . ?
C12 P4 C11 105.9(9) . . ?
C10 P4 C11 104.5(9) . . ?
C12 P4 W2 117.1(6) . . ?
C10 P4 W2 107.4(7) . . ?
C11 P4 W2 118.2(6) . . ?
C14 P5 C13 104.5(9) . . ?
C14 P5 C15 104.5(9) . . ?
C13 P5 C15 107.5(9) . . ?
C14 P5 W3 115.7(6) . . ?
C13 P5 W3 113.2(6) . . ?
C15 P5 W3 110.8(6) . . ?
C18 P6 C17 105.8(9) . . ?
C18 P6 C16 106.4(9) . . ?
C17 P6 C16 100.1(9) . . ?
C18 P6 W3 117.8(6) . . ?
C17 P6 W3 117.1(6) . . ?
C16 P6 W3 107.7(6) . . ?
C4 C3 P1 112.6(13) . . ?
C3 C4 P2 110.6(11) . . ?
C10 C9 P3 113.0(12) . . ?
C9 C10 P4 110.6(13) . . ?
C16 C15 P5 112.3(12) . . ?
C15 C16 P6 108.6(13) . . ?
F4 P10 F5 93.9(10) . . ?
F4 P10 F2 91.8(10) . . ?
F5 P10 F2 174.2(9) . . ?
F4 P10 F1 178.2(10) . . ?
F5 P10 F1 87.7(9) . . ?
F2 P10 F1 86.5(9) . . ?
F4 P10 F6 90.0(8) . . ?
F5 P10 F6 89.9(7) . . ?
F2 P10 F6 90.8(7) . . ?
F1 P10 F6 90.8(8) . . ?
F4 P10 F3 91.3(7) . . ?
F5 P10 F3 90.4(7) . . ?
F2 P10 F3 88.7(7) . . ?
F1 P10 F3 88.0(7) . . ?
F6 P10 F3 178.7(7) . . ?
C25 C23 C24 161(5) . . ?
C20 C24 C23 133(5) . . ?
C21 C25 C23 133(5) . . ?
C21 C25 C22 132(4) . . ?
C23 C25 C22 90(4) . . ?

loop_
_geom_bond_atom_site_label_1
_geom_bond_atom_site_label_2
_geom_bond_distance
_geom_bond_site_symmetry_2
_geom_bond_publ_flag
W1 S4 2.334(4) . ?
W1 S2 2.362(4) . ?
W1 S1 2.363(4) . ?
W1 P1 2.542(4) . ?
W1 P2 2.595(4) . ?
W1 Br1 2.6256(17) . ?
W1 W2 2.7784(8) . ?
W1 W3 2.7811(9) . ?
W1 Cu1 2.8882(18) . ?
W2 S3 2.333(4) . ?
W2 S1 2.365(4) . ?
W2 S4 2.371(4) . ?
W2 P3 2.540(4) . ?
W2 P4 2.597(4) . ?
W2 Br2 2.6154(19) . ?
W2 W3 2.7816(8) . ?
W2 Cu1 2.887(2) . ?
W3 S2 2.325(4) . ?
W3 S1 2.361(3) . ?
W3 S3 2.362(3) . ?
W3 P5 2.538(4) . ?
W3 P6 2.601(4) . ?
W3 Br3 2.639(2) . ?
W3 Cu1 2.876(2) . ?
Cu1 Br4 2.303(2) . ?
Cu1 S2 2.311(4) . ?
Cu1 S3 2.314(5) . ?
Cu1 S4 2.335(4) . ?
P1 C3 1.806(18) . ?
P1 C2 1.815(17) . ?
P1 C1 1.819(16) . ?
P2 C6 1.820(17) . ?
P2 C4 1.843(16) . ?
P2 C5 1.846(19) . ?
P3 C7 1.81(2) . ?
P3 C8 1.821(19) . ?
P3 C9 1.857(19) . ?
P4 C12 1.813(19) . ?
P4 C10 1.827(18) . ?
P4 C11 1.827(17) . ?
P5 C14 1.805(18) . ?
P5 C13 1.815(18) . ?
P5 C15 1.872(18) . ?
P6 C18 1.789(17) . ?
P6 C17 1.815(17) . ?
P6 C16 1.852(19) . ?
C3 C4 1.51(2) . ?
C9 C10 1.52(3) . ?
C15 C16 1.51(2) . ?
P10 F4 1.519(13) . ?
P10 F5 1.561(12) . ?
P10 F2 1.564(13) . ?
P10 F1 1.573(13) . ?
P10 F6 1.586(12) . ?
P10 F3 1.589(11) . ?
C20 C24 1.28(5) . ?
C21 C25 1.17(5) . ?
C22 C25 1.92(6) . ?
C23 C25 1.49(6) . ?
C23 C24 1.77(6) . ?
